data_1508294
loop_
_publ_author_name
'Liu, Hongqiang'
'El-Salfiti, Mohamed'
'Chai, David I.'
'Auffret, J\'er\'emy'
'Lautens, Mark'

_publ_section_title
;
 Modular and stereoselective synthesis of tetrasubstituted helical alkenes
 via a palladium-catalyzed domino reaction.
;
_journal_issue 14
_journal_name_full 'Organic letters'
_journal_page_first 3648
_journal_page_last 3651
_journal_paper_doi 10.1021/ol301495q
_journal_volume 14
_journal_year 2012
_chemical_absolute_configuration ad
_chemical_formula_moiety 'C32 H32 O'
_chemical_formula_sum 'C32 H32 O'
_chemical_formula_weight 432.58
_chemical_name_systematic
; 
 ? 
;
_space_group_IT_number 19
_symmetry_cell_setting orthorhombic
_symmetry_space_group_name_Hall 'P 2ac 2ab'
_symmetry_space_group_name_H-M 'P 21 21 21'
_atom_sites_solution_hydrogens geom
_atom_sites_solution_primary direct
_atom_sites_solution_secondary difmap
_audit_creation_method SHELXL-97
_cell_angle_alpha 90.00
_cell_angle_beta 90.00
_cell_angle_gamma 90.00
_cell_formula_units_Z 4
_cell_length_a 10.2613(6)
_cell_length_b 14.1399(10)
_cell_length_c 16.2722(9)
_cell_measurement_reflns_used 9283
_cell_measurement_temperature 147(2)
_cell_measurement_theta_max 66.42
_cell_measurement_theta_min 4.14
_cell_volume 2361.0(3)
_computing_cell_refinement APEX2
_computing_data_collection 'APEX2 (Bruker, 2007)'
_computing_data_reduction 'SAINT (Bruker, 2007)'
_computing_molecular_graphics 'PLATON (Spek, 2009)'
_computing_publication_material 'SHELXTL (Sheldrick, 2008)'
_computing_structure_refinement 'SHELXL-97 (Sheldrick, 2008)'
_computing_structure_solution 'SHELXS-97 (Sheldrick, 2008)'
_diffrn_ambient_temperature 147(2)
_diffrn_measured_fraction_theta_full 0.986
_diffrn_measured_fraction_theta_max 0.986
_diffrn_measurement_device_type 'Bruker Kappa APEX-DUO CCD'
_diffrn_measurement_method '\f and \w scans'
_diffrn_radiation_monochromator 'multi-layer optics'
_diffrn_radiation_source 'Bruker ImuS'
_diffrn_radiation_type CuK\a
_diffrn_radiation_wavelength 1.54178
_diffrn_reflns_av_R_equivalents 0.0385
_diffrn_reflns_av_sigmaI/netI 0.0362
_diffrn_reflns_limit_h_max 11
_diffrn_reflns_limit_h_min -12
_diffrn_reflns_limit_k_max 16
_diffrn_reflns_limit_k_min -16
_diffrn_reflns_limit_l_max 19
_diffrn_reflns_limit_l_min -16
_diffrn_reflns_number 15493
_diffrn_reflns_theta_full 66.57
_diffrn_reflns_theta_max 66.57
_diffrn_reflns_theta_min 4.14
_exptl_absorpt_coefficient_mu 0.542
_exptl_absorpt_correction_T_max 0.9231
_exptl_absorpt_correction_T_min 0.9087
_exptl_absorpt_correction_type multi-scan
_exptl_absorpt_process_details 'SADABS (Sheldrick, 1996)'
_exptl_crystal_colour colourless
_exptl_crystal_density_diffrn 1.217
_exptl_crystal_density_method 'not measured'
_exptl_crystal_description plate
_exptl_crystal_F_000 928
_exptl_crystal_size_max 0.18
_exptl_crystal_size_mid 0.16
_exptl_crystal_size_min 0.15
_refine_diff_density_max 0.246
_refine_diff_density_min -0.188
_refine_diff_density_rms 0.036
_refine_ls_abs_structure_details 'Flack H D (1983), Acta Cryst. A39, 876-881'
_refine_ls_abs_structure_Flack -0.1(3)
_refine_ls_extinction_method none
_refine_ls_goodness_of_fit_ref 1.095
_refine_ls_hydrogen_treatment constr
_refine_ls_matrix_type full
_refine_ls_number_parameters 305
_refine_ls_number_reflns 4075
_refine_ls_number_restraints 0
_refine_ls_restrained_S_all 1.095
_refine_ls_R_factor_all 0.0403
_refine_ls_R_factor_gt 0.0376
_refine_ls_shift/su_max 0.002
_refine_ls_shift/su_mean 0.000
_refine_ls_structure_factor_coef Fsqd
_refine_ls_weighting_details 'calc w=1/[\s^2^(Fo^2^)+(0.0374P)^2^+0.6741P] where P=(Fo^2^+2Fc^2^)/3'
_refine_ls_weighting_scheme calc
_refine_ls_wR_factor_gt 0.0921
_refine_ls_wR_factor_ref 0.0940
_reflns_number_gt 3866
_reflns_number_total 4075
_reflns_threshold_expression I>2\s(I)
_cod_data_source_file ol301495q_si_001.cif
_cod_data_source_block d12141
_cod_depositor_comments
;
The following automatic conversions were performed:

'_symmetry_cell_setting' value 'Orthorhombic' changed to
'orthorhombic' according to
/home/saulius/struct/CIF-dictionaries/cif_core.dic dictionary named
'cif_core.dic' version 2.4.2 from 2011-04-26.

Automatic conversion script
Id: cif_fix_values 1891 2012-01-12 08:04:46Z andrius 

 Adding full bibliography for 1508294--1508295.cif.
;
_cod_database_code 1508294

loop_
_symmetry_equiv_pos_as_xyz
'x, y, z'
'x+1/2, -y+1/2, -z'
'-x, y+1/2, -z+1/2'
'-x+1/2, -y, z+1/2'

loop_
_atom_site_label
_atom_site_type_symbol
_atom_site_fract_x
_atom_site_fract_y
_atom_site_fract_z
_atom_site_U_iso_or_equiv
_atom_site_adp_type
_atom_site_occupancy
_atom_site_symmetry_multiplicity
_atom_site_calc_flag
_atom_site_refinement_flags
_atom_site_disorder_assembly
_atom_site_disorder_group
O1 O 0.16900(14) -0.02438(10) 0.11194(9) 0.0264(5) Uani 0.907(5) 1 d P A 1
O1A O 0.1799(13) -0.0101(10) 0.0552(10) 0.027(5) Uiso 0.093(5) 1 d P A 2
C1 C 0.48487(17) 0.05101(12) 0.04786(11) 0.0226(4) Uani 1 1 d . . .
C2 C 0.63029(17) 0.05350(13) 0.06949(11) 0.0263(4) Uani 1 1 d . . .
H2A H 0.6606 -0.0085 0.0920 0.032 Uiso 1 1 calc R . .
C3 C 0.66823(19) 0.13608(15) 0.12649(11) 0.0321(4) Uani 1 1 d . . .
H3A H 0.6094 0.1447 0.1749 0.039 Uiso 1 1 calc R . .
C4 C 0.8142(2) 0.12599(18) 0.14847(12) 0.0387(5) Uani 1 1 d . . .
H4A H 0.8356 0.0601 0.1641 0.046 Uiso 1 1 calc R . .
H4B H 0.8385 0.1688 0.1941 0.046 Uiso 1 1 calc R . .
C5 C 0.88372(19) 0.15460(17) 0.06741(12) 0.0378(5) Uani 1 1 d . . .
H5A H 0.9379 0.2118 0.0753 0.045 Uiso 1 1 calc R . .
H5B H 0.9394 0.1026 0.0467 0.045 Uiso 1 1 calc R . .
C6 C 0.77023(18) 0.17416(15) 0.00866(12) 0.0317(4) Uani 1 1 d . . .
H6A H 0.7933 0.2137 -0.0402 0.038 Uiso 1 1 calc R . .
C7 C 0.70347(17) 0.07943(14) -0.01206(11) 0.0284(4) Uani 1 1 d . . .
H7A H 0.7688 0.0299 -0.0270 0.034 Uiso 1 1 calc R . .
C8 C 0.59720(18) 0.08603(13) -0.07518(11) 0.0268(4) Uani 1 1 d . . .
C9 C 0.6127(2) 0.10390(15) -0.15865(11) 0.0332(4) Uani 1 1 d . . .
H9A H 0.6969 0.1163 -0.1803 0.040 Uiso 1 1 calc R . .
C10 C 0.5052(2) 0.10360(15) -0.21017(11) 0.0349(4) Uani 1 1 d . . .
H10A H 0.5152 0.1165 -0.2671 0.042 Uiso 1 1 calc R . .
C11 C 0.38298(19) 0.08439(14) -0.17802(11) 0.0309(4) Uani 1 1 d . . .
H11A H 0.3094 0.0833 -0.2135 0.037 Uiso 1 1 calc R . .
C12 C 0.36670(18) 0.06682(13) -0.09527(11) 0.0271(4) Uani 1 1 d . . .
H12A H 0.2823 0.0530 -0.0745 0.033 Uiso 1 1 calc R . .
C13 C 0.47322(17) 0.06916(12) -0.04169(11) 0.0237(4) Uani 1 1 d . . .
C14 C 0.6702(2) 0.21936(14) 0.06698(13) 0.0341(4) Uani 1 1 d . . .
H14A H 0.7024 0.2784 0.0926 0.041 Uiso 1 1 calc R . .
H14B H 0.5848 0.2305 0.0404 0.041 Uiso 1 1 calc R . .
C15 C 0.39168(17) 0.03887(12) 0.10574(10) 0.0226(4) Uani 1 1 d . . .
C16 C 0.24660(17) 0.05934(12) 0.09587(10) 0.0240(4) Uani 1 1 d . A 1
H16 H 0.2284 0.0837 0.0393 0.029 Uiso 0.907(5) 1 calc PR A 1
H16A H 0.2540 0.1046 0.0489 0.029 Uiso 0.093(5) 1 calc PR A 2
C17 C 0.19942(18) 0.13070(14) 0.16054(11) 0.0282(4) Uani 1 1 d . . .
H17A H 0.1562 0.1842 0.1323 0.034 Uiso 1 1 calc R A 1
H17B H 0.1338 0.0998 0.1961 0.034 Uiso 1 1 calc R A 1
C18 C 0.30911(18) 0.16908(13) 0.21421(11) 0.0258(4) Uani 1 1 d . A .
H18A H 0.3673 0.2098 0.1810 0.031 Uiso 1 1 calc R . .
H18B H 0.2722 0.2078 0.2593 0.031 Uiso 1 1 calc R . .
C19 C 0.38532(17) 0.08790(13) 0.24943(10) 0.0249(4) Uani 1 1 d . . .
C20 C 0.41445(19) 0.07886(15) 0.33226(11) 0.0322(4) Uani 1 1 d . A .
H20A H 0.3914 0.1275 0.3698 0.039 Uiso 1 1 calc R . .
C21 C 0.4775(2) -0.00186(17) 0.35974(12) 0.0373(5) Uani 1 1 d . . .
H21A H 0.4986 -0.0083 0.4163 0.045 Uiso 1 1 calc R A .
C22 C 0.50954(19) -0.07229(15) 0.30576(12) 0.0350(4) Uani 1 1 d . A .
H22A H 0.5496 -0.1282 0.3261 0.042 Uiso 1 1 calc R . .
C23 C 0.48497(18) -0.06438(14) 0.22128(11) 0.0292(4) Uani 1 1 d . . .
C24 C 0.42438(17) 0.01817(13) 0.19315(11) 0.0234(4) Uani 1 1 d . A .
C25 C 0.5214(2) -0.14483(15) 0.16545(13) 0.0395(5) Uani 1 1 d . A .
H25A H 0.4927 -0.1307 0.1094 0.059 Uiso 1 1 calc R . .
H25B H 0.4792 -0.2030 0.1845 0.059 Uiso 1 1 calc R . .
H25C H 0.6162 -0.1533 0.1661 0.059 Uiso 1 1 calc R . .
C26 C 0.1914(2) -0.09757(15) 0.05530(13) 0.0413(5) Uani 1 1 d . A 1
H26A H 0.2821 -0.1208 0.0604 0.050 Uiso 0.907(5) 1 calc PR A 1
H26B H 0.1783 -0.0742 -0.0014 0.050 Uiso 0.907(5) 1 calc PR A 1
H26C H 0.2652 -0.1095 0.0931 0.050 Uiso 0.093(5) 1 calc PR A 2
H26D H 0.2248 -0.1125 -0.0003 0.050 Uiso 0.093(5) 1 calc PR A 2
C27 C 0.0976(2) -0.17588(15) 0.07332(11) 0.0330(4) Uani 1 1 d . . .
C28 C -0.0338(2) -0.16503(18) 0.05635(13) 0.0415(5) Uani 1 1 d . A .
H28A H -0.0647 -0.1078 0.0327 0.050 Uiso 1 1 calc R . .
C29 C -0.1202(2) -0.23777(19) 0.07388(14) 0.0494(6) Uani 1 1 d . . .
H29A H -0.2102 -0.2301 0.0620 0.059 Uiso 1 1 calc R A .
C30 C -0.0779(3) -0.31899(19) 0.10745(16) 0.0548(7) Uani 1 1 d . A .
H30A H -0.1387 -0.3679 0.1190 0.066 Uiso 1 1 calc R . .
C31 C 0.0509(3) -0.33251(18) 0.12525(16) 0.0567(7) Uani 1 1 d . . .
H31A H 0.0797 -0.3902 0.1490 0.068 Uiso 1 1 calc R A .
C32 C 0.1393(3) -0.26035(16) 0.10793(14) 0.0465(6) Uani 1 1 d . A .
H32A H 0.2291 -0.2691 0.1200 0.056 Uiso 1 1 calc R . .

loop_
_atom_site_aniso_label
_atom_site_aniso_U_11
_atom_site_aniso_U_22
_atom_site_aniso_U_33
_atom_site_aniso_U_23
_atom_site_aniso_U_13
_atom_site_aniso_U_12
O1 0.0238(8) 0.0276(8) 0.0277(10) -0.0031(6) 0.0032(6) -0.0065(6)
C1 0.0214(9) 0.0196(9) 0.0269(8) 0.0017(7) -0.0024(7) -0.0012(7)
C2 0.0217(9) 0.0305(10) 0.0268(9) 0.0041(7) -0.0009(7) -0.0012(7)
C3 0.0226(9) 0.0475(12) 0.0262(9) -0.0012(8) -0.0001(7) -0.0076(9)
C4 0.0259(10) 0.0559(13) 0.0343(10) 0.0057(10) -0.0093(9) -0.0099(10)
C5 0.0215(9) 0.0531(13) 0.0389(11) 0.0055(9) -0.0041(9) -0.0064(9)
C6 0.0235(9) 0.0398(11) 0.0318(9) 0.0071(8) -0.0040(8) -0.0080(8)
C7 0.0210(9) 0.0355(10) 0.0287(9) 0.0034(8) -0.0010(7) 0.0006(8)
C8 0.0264(9) 0.0284(10) 0.0256(8) -0.0001(7) -0.0010(7) -0.0003(8)
C9 0.0282(10) 0.0423(11) 0.0290(9) 0.0027(8) 0.0022(8) -0.0047(9)
C10 0.0378(11) 0.0438(11) 0.0232(9) 0.0011(8) -0.0024(8) -0.0026(10)
C11 0.0310(10) 0.0341(11) 0.0277(9) -0.0021(8) -0.0062(8) 0.0004(9)
C12 0.0234(9) 0.0275(9) 0.0304(9) -0.0040(7) -0.0031(7) -0.0018(8)
C13 0.0244(9) 0.0212(9) 0.0256(8) 0.0019(7) -0.0017(7) -0.0008(7)
C14 0.0249(10) 0.0338(11) 0.0434(11) -0.0018(9) -0.0076(9) -0.0050(8)
C15 0.0219(9) 0.0193(8) 0.0266(9) 0.0023(7) -0.0032(7) -0.0010(7)
C16 0.0211(8) 0.0239(9) 0.0269(9) 0.0007(7) -0.0032(7) -0.0015(7)
C16A 0.0211(8) 0.0239(9) 0.0269(9) 0.0007(7) -0.0032(7) -0.0015(7)
C17 0.0229(9) 0.0284(9) 0.0334(9) 0.0011(8) -0.0036(8) 0.0027(8)
C18 0.0264(9) 0.0234(9) 0.0276(9) -0.0014(7) -0.0016(8) 0.0002(8)
C19 0.0194(8) 0.0286(10) 0.0267(8) 0.0040(7) 0.0002(7) -0.0036(8)
C20 0.0290(10) 0.0416(11) 0.0260(9) -0.0006(8) 0.0004(8) 0.0003(9)
C21 0.0295(11) 0.0565(13) 0.0258(9) 0.0093(9) -0.0043(8) 0.0039(10)
C22 0.0249(10) 0.0417(11) 0.0383(10) 0.0136(9) -0.0045(8) 0.0071(9)
C23 0.0214(9) 0.0322(10) 0.0338(9) 0.0092(8) 0.0006(8) 0.0009(8)
C24 0.0179(8) 0.0263(9) 0.0261(8) 0.0057(7) -0.0009(7) -0.0033(7)
C25 0.0435(12) 0.0320(11) 0.0431(11) 0.0065(9) -0.0014(10) 0.0099(9)
C26 0.0433(12) 0.0382(12) 0.0422(11) -0.0084(9) 0.0083(10) -0.0107(10)
C26A 0.0433(12) 0.0382(12) 0.0422(11) -0.0084(9) 0.0083(10) -0.0107(10)
C27 0.0384(11) 0.0314(10) 0.0290(9) -0.0054(8) 0.0039(8) -0.0088(9)
C28 0.0418(12) 0.0475(13) 0.0351(11) 0.0024(9) -0.0006(9) -0.0044(10)
C29 0.0377(12) 0.0648(17) 0.0459(12) -0.0126(12) 0.0029(11) -0.0182(11)
C30 0.0662(18) 0.0435(14) 0.0547(14) -0.0141(12) 0.0139(13) -0.0222(13)
C31 0.087(2) 0.0324(12) 0.0510(14) 0.0031(10) 0.0059(13) -0.0050(13)
C32 0.0531(15) 0.0406(13) 0.0459(12) -0.0055(10) -0.0032(11) -0.0024(11)

loop_
_atom_type_symbol
_atom_type_description
_atom_type_scat_dispersion_real
_atom_type_scat_dispersion_imag
_atom_type_scat_source
C C 0.0181 0.0091 'International Tables Vol C Tables 4.2.6.8 and 6.1.1.4'
H H 0.0000 0.0000 'International Tables Vol C Tables 4.2.6.8 and 6.1.1.4'
O O 0.0492 0.0322 'International Tables Vol C Tables 4.2.6.8 and 6.1.1.4'

loop_
_geom_angle_atom_site_label_1
_geom_angle_atom_site_label_2
_geom_angle_atom_site_label_3
_geom_angle
C26 O1 C16 113.15(15)
C15 C1 C13 130.41(16)
C15 C1 C2 122.05(16)
C13 C1 C2 107.44(14)
C1 C2 C3 113.66(15)
C1 C2 C7 106.08(14)
C3 C2 C7 102.19(15)
C1 C2 H2A 111.5
C3 C2 H2A 111.5
C7 C2 H2A 111.5
C14 C3 C2 101.91(14)
C14 C3 C4 101.85(16)
C2 C3 C4 108.30(17)
C14 C3 H3A 114.5
C2 C3 H3A 114.5
C4 C3 H3A 114.5
C3 C4 C5 102.98(15)
C3 C4 H4A 111.2
C5 C4 H4A 111.2
C3 C4 H4B 111.2
C5 C4 H4B 111.2
H4A C4 H4B 109.1
C6 C5 C4 103.16(15)
C6 C5 H5A 111.1
C4 C5 H5A 111.1
C6 C5 H5B 111.1
C4 C5 H5B 111.1
H5A C5 H5B 109.1
C5 C6 C14 101.39(16)
C5 C6 C7 108.51(16)
C14 C6 C7 101.51(15)
C5 C6 H6A 114.6
C14 C6 H6A 114.6
C7 C6 H6A 114.6
C8 C7 C6 114.74(16)
C8 C7 C2 104.23(14)
C6 C7 C2 103.35(15)
C8 C7 H7A 111.3
C6 C7 H7A 111.3
C2 C7 H7A 111.3
C9 C8 C13 120.89(17)
C9 C8 C7 126.63(17)
C13 C8 C7 112.46(15)
C10 C9 C8 119.95(18)
C10 C9 H9A 120.0
C8 C9 H9A 120.0
C11 C10 C9 119.53(17)
C11 C10 H10A 120.2
C9 C10 H10A 120.2
C12 C11 C10 120.89(18)
C12 C11 H11A 119.6
C10 C11 H11A 119.6
C11 C12 C13 120.64(17)
C11 C12 H12A 119.7
C13 C12 H12A 119.7
C12 C13 C8 118.04(16)
C12 C13 C1 132.13(17)
C8 C13 C1 109.71(15)
C3 C14 C6 94.58(15)
C3 C14 H14A 112.8
C6 C14 H14A 112.8
C3 C14 H14B 112.8
C6 C14 H14B 112.8
H14A C14 H14B 110.3
C1 C15 C24 122.01(16)
C1 C15 C16 126.33(16)
C24 C15 C16 110.95(15)
O1 C16 C15 111.22(14)
O1 C16 C17 103.86(14)
C15 C16 C17 111.11(14)
O1 C16 H16 110.2
C15 C16 H16 110.2
C17 C16 H16 110.2
C18 C17 C16 113.18(15)
C18 C17 H17A 108.9
C16 C17 H17A 108.9
C18 C17 H17B 108.9
C16 C17 H17B 108.9
H17A C17 H17B 107.8
C19 C18 C17 109.32(15)
C19 C18 H18A 109.8
C17 C18 H18A 109.8
C19 C18 H18B 109.8
C17 C18 H18B 109.8
H18A C18 H18B 108.3
C20 C19 C24 120.51(18)
C20 C19 C18 123.61(17)
C24 C19 C18 115.86(15)
C21 C20 C19 119.35(19)
C21 C20 H20A 120.3
C19 C20 H20A 120.3
C22 C21 C20 120.29(17)
C22 C21 H21A 119.9
C20 C21 H21A 119.9
C21 C22 C23 121.89(18)
C21 C22 H22A 119.1
C23 C22 H22A 119.1
C24 C23 C22 117.84(18)
C24 C23 C25 122.97(16)
C22 C23 C25 119.17(17)
C23 C24 C19 119.95(16)
C23 C24 C15 125.16(17)
C19 C24 C15 114.86(16)
C23 C25 H25A 109.5
C23 C25 H25B 109.5
H25A C25 H25B 109.5
C23 C25 H25C 109.5
H25A C25 H25C 109.5
H25B C25 H25C 109.5
O1 C26 C27 108.14(16)
O1 C26 H26A 110.1
C27 C26 H26A 110.1
O1 C26 H26B 110.1
C27 C26 H26B 110.1
H26A C26 H26B 108.4
C28 C27 C32 118.4(2)
C28 C27 C26 120.4(2)
C32 C27 C26 121.2(2)
C27 C28 C29 119.9(2)
C27 C28 H28A 120.0
C29 C28 H28A 120.0
C30 C29 C28 120.7(2)
C30 C29 H29A 119.6
C28 C29 H29A 119.6
C29 C30 C31 121.2(2)
C29 C30 H30A 119.4
C31 C30 H30A 119.4
C30 C31 C32 119.0(3)
C30 C31 H31A 120.5
C32 C31 H31A 120.5
C27 C32 C31 120.8(2)
C27 C32 H32A 119.6
C31 C32 H32A 119.6

loop_
_geom_bond_atom_site_label_1
_geom_bond_atom_site_label_2
_geom_bond_distance
O1 C26 1.405(3)
O1 C16 1.451(2)
C1 C15 1.353(3)
C1 C13 1.484(2)
C1 C2 1.534(2)
C2 C3 1.541(3)
C2 C7 1.568(2)
C2 H2A 1.0000
C3 C14 1.525(3)
C3 C4 1.546(3)
C3 H3A 1.0000
C4 C5 1.553(3)
C4 H4A 0.9900
C4 H4B 0.9900
C5 C6 1.532(3)
C5 H5A 0.9900
C5 H5B 0.9900
C6 C14 1.537(3)
C6 C7 1.542(3)
C6 H6A 1.0000
C7 C8 1.501(2)
C7 H7A 1.0000
C8 C9 1.391(3)
C8 C13 1.404(3)
C9 C10 1.386(3)
C9 H9A 0.9500
C10 C11 1.386(3)
C10 H10A 0.9500
C11 C12 1.380(3)
C11 H11A 0.9500
C12 C13 1.398(3)
C12 H12A 0.9500
C14 H14A 0.9900
C14 H14B 0.9900
C15 C24 1.490(2)
C15 C16 1.525(2)
C16 C17 1.536(3)
C16 H16 1.0000
C17 C18 1.524(3)
C17 H17A 0.9900
C17 H17B 0.9900
C18 C19 1.503(2)
C18 H18A 0.9900
C18 H18B 0.9900
C19 C20 1.387(3)
C19 C24 1.404(3)
C20 C21 1.386(3)
C20 H20A 0.9500
C21 C22 1.368(3)
C21 H21A 0.9500
C22 C23 1.402(3)
C22 H22A 0.9500
C23 C24 1.399(3)
C23 C25 1.503(3)
C25 H25A 0.9800
C25 H25B 0.9800
C25 H25C 0.9800
C26 C27 1.496(3)
C26 H26A 0.9900
C26 H26B 0.9900
C27 C28 1.385(3)
C27 C32 1.388(3)
C28 C29 1.388(3)
C28 H28A 0.9500
C29 C30 1.344(4)
C29 H29A 0.9500
C30 C31 1.366(4)
C30 H30A 0.9500
C31 C32 1.394(4)
C31 H31A 0.9500
C32 H32A 0.9500

loop_
_geom_torsion_atom_site_label_1
_geom_torsion_atom_site_label_2
_geom_torsion_atom_site_label_3
_geom_torsion_atom_site_label_4
_geom_torsion
C15 C1 C2 C3 -62.6(2)
C13 C1 C2 C3 114.32(16)
C15 C1 C2 C7 -174.08(16)
C13 C1 C2 C7 2.8(2)
C1 C2 C3 C14 -77.24(18)
C7 C2 C3 C14 36.59(18)
C1 C2 C3 C4 175.85(15)
C7 C2 C3 C4 -70.31(17)
C14 C3 C4 C5 -33.8(2)
C2 C3 C4 C5 73.2(2)
C3 C4 C5 C6 -1.8(2)
C4 C5 C6 C14 36.5(2)
C4 C5 C6 C7 -69.9(2)
C5 C6 C7 C8 -174.84(16)
C14 C6 C7 C8 78.86(18)
C5 C6 C7 C2 72.36(18)
C14 C6 C7 C2 -33.93(17)
C1 C2 C7 C8 -2.3(2)
C3 C2 C7 C8 -121.59(16)
C1 C2 C7 C6 117.98(15)
C3 C2 C7 C6 -1.34(18)
C6 C7 C8 C9 70.4(3)
C2 C7 C8 C9 -177.35(19)
C6 C7 C8 C13 -111.34(18)
C2 C7 C8 C13 0.9(2)
C13 C8 C9 C10 -1.1(3)
C7 C8 C9 C10 177.0(2)
C8 C9 C10 C11 -0.7(3)
C9 C10 C11 C12 0.9(3)
C10 C11 C12 C13 0.8(3)
C11 C12 C13 C8 -2.5(3)
C11 C12 C13 C1 -178.16(19)
C9 C8 C13 C12 2.7(3)
C7 C8 C13 C12 -175.69(16)
C9 C8 C13 C1 179.26(18)
C7 C8 C13 C1 0.9(2)
C15 C1 C13 C12 -9.9(3)
C2 C1 C13 C12 173.55(19)
C15 C1 C13 C8 174.22(18)
C2 C1 C13 C8 -2.3(2)
C2 C3 C14 C6 -56.78(16)
C4 C3 C14 C6 55.07(17)
C5 C6 C14 C3 -56.35(17)
C7 C6 C14 C3 55.45(16)
C13 C1 C15 C24 178.07(18)
C2 C1 C15 C24 -5.8(3)
C13 C1 C15 C16 -12.5(3)
C2 C1 C15 C16 163.65(16)
C26 O1 C16 C15 -64.2(2)
C26 O1 C16 C17 176.20(16)
C1 C15 C16 O1 122.41(19)
C24 C15 C16 O1 -67.15(18)
C1 C15 C16 C17 -122.41(19)
C24 C15 C16 C17 48.03(19)
O1 C16 C17 C18 123.94(16)
C15 C16 C17 C18 4.3(2)
C16 C17 C18 C19 -52.0(2)
C17 C18 C19 C20 -129.52(19)
C17 C18 C19 C24 49.0(2)
C24 C19 C20 C21 -2.9(3)
C18 C19 C20 C21 175.56(17)
C19 C20 C21 C22 -0.6(3)
C20 C21 C22 C23 2.5(3)
C21 C22 C23 C24 -0.8(3)
C21 C22 C23 C25 -179.4(2)
C22 C23 C24 C19 -2.7(3)
C25 C23 C24 C19 175.84(18)
C22 C23 C24 C15 179.60(17)
C25 C23 C24 C15 -1.9(3)
C20 C19 C24 C23 4.6(3)
C18 C19 C24 C23 -173.98(16)
C20 C19 C24 C15 -177.48(17)
C18 C19 C24 C15 3.9(2)
C1 C15 C24 C23 -65.7(3)
C16 C15 C24 C23 123.42(19)
C1 C15 C24 C19 116.55(19)
C16 C15 C24 C19 -54.4(2)
C16 O1 C26 C27 -174.77(16)
O1 C26 C27 C28 71.0(2)
O1 C26 C27 C32 -108.4(2)
C32 C27 C28 C29 -0.1(3)
C26 C27 C28 C29 -179.48(19)
C27 C28 C29 C30 0.1(3)
C28 C29 C30 C31 0.0(4)
C29 C30 C31 C32 -0.1(4)
C28 C27 C32 C31 -0.1(3)
C26 C27 C32 C31 179.3(2)
C30 C31 C32 C27 0.1(4)
